data_4329128
loop_
_publ_author_name
'Marzio Rancan'
'Alessandro Dolmella'
'Roberta Seraglia'
'Simonetta Orlandi'
'Silvio Quici'
'Lorenzo Sorace'
'Dante Gatteschi'
'Lidia Armelao'

_publ_contact_author_address
;
CNR-ISTM, 
Dipartimento di Scienze Chimiche, 
Universita degli Studi di Padova, 
Via Marzolo 1, 35131 Padova, Italy
;
_publ_contact_author_email marzio.rancan@unipd.it
_publ_contact_author_name 'Marzio Rancan'
_publ_contact_author_phone '+39 0498275188'
_publ_section_title
;
 Dinuclear Cu(II) Complexes of Isomeric Bis-(3-acetylacetonate)benzene
 Ligands: Synthesis, Structure, and Magnetic Properties
;
_journal_name_full 'Inorganic Chemistry'
_journal_page_first 5409
_journal_page_last 5416
_journal_paper_doi 10.1021/ic3003806
_journal_volume 51
_journal_year 2012
_chemical_formula_moiety 'C40 H44 Cu2 N4 O6 S2, 2(Cl O4)'
_chemical_formula_sum 'C40 H44 Cl2 Cu2 N4 O14 S2'
_chemical_formula_weight 1066.93
_chemical_name_common 'compound 1'
_space_group_crystal_system triclinic
_space_group_IT_number 2
_space_group_name_Hall '-P 1'
_space_group_name_H-M_alt 'P -1'
_symmetry_space_group_name_Hall '-P 1'
_symmetry_space_group_name_H-M 'P -1'
_atom_sites_solution_hydrogens geom
_atom_sites_solution_primary direct
_atom_sites_solution_secondary difmap
_cell_angle_alpha 104.425(2)
_cell_angle_beta 103.075(2)
_cell_angle_gamma 108.667(2)
_cell_formula_units_Z 1
_cell_length_a 11.0255(3)
_cell_length_b 11.1307(3)
_cell_length_c 12.0879(3)
_cell_measurement_reflns_used 33245
_cell_measurement_temperature 123.15
_cell_measurement_theta_max 40.9440
_cell_measurement_theta_min 3.5725
_cell_volume 1283.20(7)
_computing_cell_refinement
;
CrysAlisPro, Oxford Diffraction Ltd.,
Version 1.171.33.52 (release 06-11-2009 CrysAlis171 .NET)
(compiled Nov  6 2009,16:24:50)
;
_computing_data_collection
;
CrysAlisPro, Oxford Diffraction Ltd.,
Version 1.171.33.52 (release 06-11-2009 CrysAlis171 .NET)
(compiled Nov  6 2009,16:24:50)
;
_computing_data_reduction
;
CrysAlisPro, Oxford Diffraction Ltd.,
Version 1.171.33.52 (release 06-11-2009 CrysAlis171 .NET)
(compiled Nov  6 2009,16:24:50)
;
_computing_molecular_graphics
;
O. V. Dolomanov, L. J. Bourhis, R. J. Gildea, J. A. K. Howard and H. Puschmann,
OLEX2: a complete structure solution, refinement and analysis program.
J. Appl. Cryst. (2009). 42, 339-341.
;
_computing_publication_material
;
O. V. Dolomanov, L. J. Bourhis, R. J. Gildea, J. A. K. Howard and H. Puschmann,
OLEX2: a complete structure solution, refinement and analysis program.
J. Appl. Cryst. (2009). 42, 339-341.
;
_computing_structure_refinement
;
SHELXL, G.M. Sheldrick, Acta Cryst.
2008). A64, 112-122
;
_computing_structure_solution 'SHELXS-97 (Sheldrick, 1990)'
_diffrn_ambient_temperature 123.15
_diffrn_detector_area_resol_mean 16.1274
_diffrn_measured_fraction_theta_full 0.967
_diffrn_measured_fraction_theta_max 0.967
_diffrn_measurement_details
;
  1 omega  -73.00   30.00   1.0000    1.6500
omega____ theta____ kappa____ phi______ frames
    -        0.0000  -77.0000   60.0000 103

  2 omega  -12.00   14.00   1.0000    1.6500
omega____ theta____ kappa____ phi______ frames
    -        0.0000   38.0000 -150.0000 26

  3 omega  -23.00    3.00   1.0000    1.6500
omega____ theta____ kappa____ phi______ frames
    -        0.0000  -53.0000  -42.0000 26

  4 omega   35.00   82.00   1.0000    1.6500
omega____ theta____ kappa____ phi______ frames
    -        0.0000  179.0000  -60.0000 47

  5 omega   49.00   76.00   1.0000    1.6500
omega____ theta____ kappa____ phi______ frames
    -        0.0000  179.0000  120.0000 27

  6 omega   22.00   62.00   1.0000    1.6500
omega____ theta____ kappa____ phi______ frames
    -        0.0000   38.0000 -150.0000 40

  7 omega   -4.00   21.00   1.0000   20.8200
omega____ theta____ kappa____ phi______ frames
    -      -49.5567   53.0000 -137.0000 25

  8 omega  -64.00  -38.00   1.0000   20.8200
omega____ theta____ kappa____ phi______ frames
    -      -49.5567   53.0000 -137.0000 26

  9 omega -108.00  -26.00   1.0000   20.8200
omega____ theta____ kappa____ phi______ frames
    -      -49.5567  125.0000 -180.0000 82

 10 omega -122.00  -15.00   1.0000   20.8200
omega____ theta____ kappa____ phi______ frames
    -      -49.5567  -77.0000   90.0000 107

 11 omega   80.00  111.00   1.0000   20.8200
omega____ theta____ kappa____ phi______ frames
    -       49.5567   77.0000   90.0000 31

 12 omega   15.00   42.00   1.0000   20.8200
omega____ theta____ kappa____ phi______ frames
    -       49.5567   77.0000   90.0000 27

 13 omega   81.00  113.00   1.0000   20.8200
omega____ theta____ kappa____ phi______ frames
    -       49.5567  125.0000   30.0000 32

 14 omega  -20.00   56.00   1.0000   20.8200
omega____ theta____ kappa____ phi______ frames
    -       49.5567  -38.0000  -30.0000 76

 15 omega   38.00   84.00   1.0000   20.8200
omega____ theta____ kappa____ phi______ frames
    -       49.5567  -77.0000  -60.0000 46

 16 omega   26.00  106.00   1.0000   20.8200
omega____ theta____ kappa____ phi______ frames
    -       49.5567   77.0000  -60.0000 80

 17 omega   73.00  101.00   1.0000   20.8200
omega____ theta____ kappa____ phi______ frames
    -       49.5567  125.0000  -30.0000 28

 18 omega  -10.00   61.00   1.0000   20.8200
omega____ theta____ kappa____ phi______ frames
    -       49.5567  -38.0000  120.0000 71

 19 omega   41.00   73.00   1.0000    1.6500
omega____ theta____ kappa____ phi______ frames
    -        0.0000   77.0000   60.0000 32

 20 omega  -30.00   36.00   1.0000    1.6500
omega____ theta____ kappa____ phi______ frames
    -        0.0000   77.0000   60.0000 66

 21 omega  -43.00  -17.00   1.0000   20.8200
omega____ theta____ kappa____ phi______ frames
    -      -49.5567  -77.0000 -120.0000 26

 22 omega  -34.00   -8.00   1.0000   20.8200
omega____ theta____ kappa____ phi______ frames
    -      -49.5567  -90.0000  113.0000 26

 23 omega  -34.00   -8.00   1.0000   20.8200
omega____ theta____ kappa____ phi______ frames
    -      -49.5567  -90.0000   41.0000 26

 24 omega  -36.00  -10.00   1.0000   20.8200
omega____ theta____ kappa____ phi______ frames
    -      -49.5567  -86.0000 -144.0000 26

 25 omega  -40.00  -10.00   1.0000   20.8200
omega____ theta____ kappa____ phi______ frames
    -      -49.5567  -86.0000  -54.0000 30

 26 omega  -28.00   10.00   1.0000   20.8200
omega____ theta____ kappa____ phi______ frames
    -      -49.5567   38.0000   90.0000 38

 27 omega  -99.00  -20.00   1.0000   20.8200
omega____ theta____ kappa____ phi______ frames
    -      -49.5567  -38.0000  -30.0000 79

 28 omega  -83.00  -33.00   1.0000   20.8200
omega____ theta____ kappa____ phi______ frames
    -      -49.5567  125.0000   60.0000 50

 29 omega  -55.00   22.00   1.0000   20.8200
omega____ theta____ kappa____ phi______ frames
    -      -49.5567   77.0000  -60.0000 77

 30 omega  -39.00   -9.00   1.0000   20.8200
omega____ theta____ kappa____ phi______ frames
    -      -49.5567  -88.0000    0.0000 30

 31 omega -104.00  -20.00   1.0000   20.8200
omega____ theta____ kappa____ phi______ frames
    -      -49.5567  -46.0000  143.0000 84

 32 omega  -39.00   -9.00   1.0000   20.8200
omega____ theta____ kappa____ phi______ frames
    -      -49.5567  -88.0000  169.0000 30

 33 omega -122.00  -80.00   1.0000   20.8200
omega____ theta____ kappa____ phi______ frames
    -      -49.5567  -77.0000 -120.0000 42

 34 omega   15.00  115.00   1.0000   20.8200
omega____ theta____ kappa____ phi______ frames
    -       49.5567   77.0000 -120.0000 100

 35 omega   73.00  112.00   1.0000   20.8200
omega____ theta____ kappa____ phi______ frames
    -       49.5567  125.0000 -120.0000 39
;
_diffrn_measurement_device_type 'Xcalibur, Eos, Gemini'
_diffrn_measurement_method '\w scans'
_diffrn_orient_matrix_UB_11 0.0635299753
_diffrn_orient_matrix_UB_12 0.0052135256
_diffrn_orient_matrix_UB_13 0.0358854895
_diffrn_orient_matrix_UB_21 0.0343075775
_diffrn_orient_matrix_UB_22 0.0508343469
_diffrn_orient_matrix_UB_23 -0.0210544220
_diffrn_orient_matrix_UB_31 -0.0001174230
_diffrn_orient_matrix_UB_32 0.0506220301
_diffrn_orient_matrix_UB_33 0.0494445234
_diffrn_radiation_monochromator graphite
_diffrn_radiation_type 'Mo K\a'
_diffrn_radiation_wavelength 0.7107
_diffrn_reflns_av_R_equivalents 0.0320
_diffrn_reflns_av_unetI/netI 0.0333
_diffrn_reflns_limit_h_max 20
_diffrn_reflns_limit_h_min -20
_diffrn_reflns_limit_k_max 20
_diffrn_reflns_limit_k_min -20
_diffrn_reflns_limit_l_max 22
_diffrn_reflns_limit_l_min -22
_diffrn_reflns_number 65960
_diffrn_reflns_theta_full 41.18
_diffrn_reflns_theta_max 41.18
_diffrn_reflns_theta_min 3.58
_diffrn_source 'Enhance (Mo) X-ray Source'
_exptl_absorpt_coefficient_mu 1.076
_exptl_absorpt_correction_T_max 1.00000
_exptl_absorpt_correction_T_min 0.65702
_exptl_absorpt_correction_type multi-scan
_exptl_absorpt_process_details
;
CrysAlisPro, Oxford Diffraction Ltd.,
Version 1.171.33.52 (release 06-11-2009 CrysAlis171 .NET)
(compiled Nov  6 2009,16:24:50)
empirical absorption correction using spherical harmonics,
 implemented in SCALE3 ABSPACK scaling algorithm.
;
_exptl_crystal_colour 'clear dark blue'
_exptl_crystal_colour_lustre clear
_exptl_crystal_colour_modifier dark
_exptl_crystal_colour_primary blue
_exptl_crystal_density_diffrn 1.381
_exptl_crystal_F_000 548
_exptl_crystal_recrystallization_method 'DMSO + EtOH '
_exptl_crystal_size_max 0.5
_exptl_crystal_size_mid 0.3
_exptl_crystal_size_min 0.12
_refine_diff_density_max 1.363
_refine_diff_density_min -1.083
_refine_diff_density_rms 0.090
_refine_ls_extinction_method none
_refine_ls_goodness_of_fit_ref 0.987
_refine_ls_hydrogen_treatment constr
_refine_ls_matrix_type full
_refine_ls_number_parameters 293
_refine_ls_number_reflns 16557
_refine_ls_number_restraints 0
_refine_ls_restrained_S_all 0.987
_refine_ls_R_factor_all 0.0480
_refine_ls_R_factor_gt 0.0353
_refine_ls_shift/su_max 0.002
_refine_ls_shift/su_mean 0.000
_refine_ls_structure_factor_coef Fsqd
_refine_ls_weighting_details 'calc w=1/[\s^2^(Fo^2^)+(0.0689P)^2^+0.0000P] where P=(Fo^2^+2Fc^2^)/3'
_refine_ls_weighting_scheme calc
_refine_ls_wR_factor_gt 0.1023
_refine_ls_wR_factor_ref 0.1057
_reflns_number_gt 12515
_reflns_number_total 16557
_reflns_threshold_expression >2sigma(I)
_cod_data_source_file ic3003806_si_002_3.cif
_cod_data_source_block exp_83_s
_cod_original_cell_volume 1283.20(6)
_cod_database_code 4329128

loop_
_space_group_symop_id
_space_group_symop_operation_xyz
1 'x, y, z'
2 '-x, -y, -z'

loop_
_atom_site_label
_atom_site_type_symbol
_atom_site_fract_x
_atom_site_fract_y
_atom_site_fract_z
_atom_site_U_iso_or_equiv
_atom_site_adp_type
_atom_site_occupancy
_atom_site_symmetry_multiplicity
_atom_site_calc_flag
_atom_site_refinement_flags
Cu1 Cu 0.129019(11) 0.430624(11) 0.990198(9) 0.01258(3) Uani 1 1 d .
Cl1 Cl 0.30791(3) 0.84551(3) 0.72953(3) 0.02607(5) Uani 1 1 d .
S1 S 0.38766(3) 0.34796(3) 1.08309(3) 0.02221(5) Uani 1 1 d .
O1 O 0.04486(8) 0.23688(7) 0.93342(6) 0.01712(11) Uani 1 1 d .
O3 O 0.34368(8) 0.44702(9) 1.03666(8) 0.02381(14) Uani 1 1 d .
O4 O 0.21932(15) 0.70877(14) 0.65888(14) 0.0638(4) Uani 1 1 d .
O5 O 0.42103(12) 0.84996(14) 0.82023(12) 0.0461(3) Uani 1 1 d .
O2 O 0.10915(8) 0.43434(7) 0.83092(6) 0.01804(12) Uani 1 1 d .
O7 O 0.23367(16) 0.90883(14) 0.78832(12) 0.0530(3) Uani 1 1 d .
C16 C 0.22870(9) 0.68117(9) 1.18159(8) 0.01623(14) Uani 1 1 d .
C2 C 0.02235(10) 0.15726(9) 0.82739(8) 0.01618(14) Uani 1 1 d .
N2 N 0.12908(8) 0.44838(8) 1.15805(7) 0.01480(12) Uani 1 1 d .
N1 N 0.19817(8) 0.63235(8) 1.06055(7) 0.01456(11) Uani 1 1 d .
C3 C 0.04336(10) 0.19825(9) 0.72959(7) 0.01625(14) Uani 1 1 d .
C17 C 0.29280(12) 0.81966(10) 1.24655(10) 0.02345(18) Uani 1 1 d .
H17 H 0.3135 0.8530 1.3319 0.028 Uiso 1 1 calc R
C6 C 0.01993(10) 0.09457(10) 0.61196(8) 0.01766(15) Uani 1 1 d .
C7 C -0.10027(12) 0.04540(12) 0.51513(9) 0.0245(2) Uani 1 1 d .
H7 H -0.1699 0.0758 0.5246 0.029 Uiso 1 1 calc R
C8 C -0.11991(11) -0.04786(12) 0.40442(8) 0.02329(19) Uani 1 1 d .
H8 H -0.2025 -0.0799 0.3394 0.028 Uiso 1 1 calc R
C9 C 0.41811(14) 0.24706(14) 0.96106(13) 0.0319(2) Uani 1 1 d .
H9A H 0.3318 0.1890 0.8956 0.048 Uiso 1 1 calc R
H9B H 0.4608 0.1907 0.9898 0.048 Uiso 1 1 calc R
H9C H 0.4785 0.3061 0.9307 0.048 Uiso 1 1 calc R
C1 C -0.02960(13) 0.00944(10) 0.81173(9) 0.02358(19) Uani 1 1 d .
H1A H -0.1039 -0.0424 0.7344 0.035 Uiso 1 1 calc R
H1B H -0.0628 -0.0038 0.8783 0.035 Uiso 1 1 calc R
H1C H 0.0441 -0.0218 0.8123 0.035 Uiso 1 1 calc R
C15 C 0.18829(10) 0.57692(9) 1.23693(8) 0.01630(14) Uani 1 1 d .
C5 C 0.09960(13) 0.37142(12) 0.62804(9) 0.0248(2) Uani 1 1 d .
H5A H 0.1658 0.3411 0.6013 0.037 Uiso 1 1 calc R
H5B H 0.1317 0.4698 0.6495 0.037 Uiso 1 1 calc R
H5C H 0.0119 0.3276 0.5624 0.037 Uiso 1 1 calc R
C19 C 0.29377(11) 0.85747(11) 1.06014(11) 0.02306(18) Uani 1 1 d .
H19 H 0.3149 0.9166 1.0161 0.028 Uiso 1 1 calc R
O6 O 0.35588(13) 0.9093(2) 0.64886(16) 0.0669(5) Uani 1 1 d .
C18 C 0.32596(12) 0.90827(11) 1.18449(11) 0.0256(2) Uani 1 1 d .
H18 H 0.3704 1.0030 1.2272 0.031 Uiso 1 1 calc R
C4 C 0.08340(10) 0.33423(10) 0.73694(8) 0.01674(14) Uani 1 1 d .
C14 C 0.20613(13) 0.60502(11) 1.35951(9) 0.02429(19) Uani 1 1 d .
H14 H 0.2495 0.6957 1.4145 0.029 Uiso 1 1 calc R
C12 C 0.09649(14) 0.36680(12) 1.31820(10) 0.0265(2) Uani 1 1 d .
H12 H 0.0627 0.2928 1.3443 0.032 Uiso 1 1 calc R
C20 C 0.23004(10) 0.71856(10) 1.00100(9) 0.01836(15) Uani 1 1 d .
H20 H 0.2082 0.6832 0.9156 0.022 Uiso 1 1 calc R
C13 C 0.15962(15) 0.49865(13) 1.40034(10) 0.0302(2) Uani 1 1 d .
H13 H 0.1708 0.5158 1.4838 0.036 Uiso 1 1 calc R
C10 C 0.55935(13) 0.44455(14) 1.17906(12) 0.0312(2) Uani 1 1 d .
H10A H 0.5996 0.3841 1.2027 0.047 Uiso 1 1 calc R
H10B H 0.5623 0.5104 1.2517 0.047 Uiso 1 1 calc R
H10C H 0.6107 0.4924 1.1357 0.047 Uiso 1 1 calc R
C11 C 0.08394(11) 0.34559(10) 1.19763(8) 0.01892(15) Uani 1 1 d .
H11 H 0.0421 0.2556 1.1412 0.023 Uiso 1 1 calc R

loop_
_atom_site_aniso_label
_atom_site_aniso_U_11
_atom_site_aniso_U_22
_atom_site_aniso_U_33
_atom_site_aniso_U_23
_atom_site_aniso_U_13
_atom_site_aniso_U_12
Cu1 0.01746(5) 0.01265(4) 0.00863(4) 0.00307(3) 0.00563(3) 0.00684(4)
Cl1 0.02516(11) 0.02109(10) 0.02809(12) 0.01121(9) 0.00436(9) 0.00553(9)
S1 0.02246(11) 0.02475(11) 0.02621(12) 0.01473(9) 0.00987(9) 0.01217(9)
O1 0.0255(3) 0.0146(3) 0.0098(2) 0.00226(19) 0.0073(2) 0.0068(2)
O3 0.0219(3) 0.0278(4) 0.0337(4) 0.0190(3) 0.0134(3) 0.0156(3)
O4 0.0574(8) 0.0364(6) 0.0578(8) -0.0180(6) 0.0123(7) 0.0003(6)
O5 0.0392(5) 0.0561(7) 0.0501(7) 0.0366(6) 0.0068(5) 0.0197(5)
O2 0.0281(3) 0.0168(3) 0.0105(2) 0.0045(2) 0.0070(2) 0.0103(3)
O7 0.0748(9) 0.0512(7) 0.0406(6) 0.0066(5) 0.0144(6) 0.0450(7)
C16 0.0173(3) 0.0147(3) 0.0153(3) 0.0028(3) 0.0065(3) 0.0058(3)
C2 0.0214(4) 0.0152(3) 0.0112(3) 0.0023(2) 0.0056(3) 0.0079(3)
N2 0.0180(3) 0.0145(3) 0.0115(3) 0.0029(2) 0.0064(2) 0.0063(2)
N1 0.0169(3) 0.0140(3) 0.0144(3) 0.0049(2) 0.0070(2) 0.0070(2)
C3 0.0230(4) 0.0173(3) 0.0089(3) 0.0025(2) 0.0056(3) 0.0100(3)
C17 0.0276(5) 0.0161(4) 0.0199(4) 0.0007(3) 0.0086(3) 0.0041(3)
C6 0.0257(4) 0.0200(4) 0.0092(3) 0.0026(3) 0.0060(3) 0.0131(3)
C7 0.0281(5) 0.0314(5) 0.0131(3) -0.0008(3) 0.0035(3) 0.0195(4)
C8 0.0265(4) 0.0306(5) 0.0109(3) -0.0005(3) 0.0022(3) 0.0176(4)
C9 0.0334(6) 0.0289(5) 0.0330(6) 0.0061(4) 0.0090(5) 0.0168(5)
C1 0.0363(5) 0.0155(4) 0.0173(4) 0.0035(3) 0.0110(4) 0.0087(4)
C15 0.0197(4) 0.0158(3) 0.0120(3) 0.0023(2) 0.0066(3) 0.0064(3)
C5 0.0397(6) 0.0254(5) 0.0131(3) 0.0093(3) 0.0119(4) 0.0138(4)
C19 0.0254(4) 0.0178(4) 0.0305(5) 0.0109(3) 0.0150(4) 0.0083(3)
O6 0.0342(6) 0.1105(13) 0.0857(10) 0.0827(10) 0.0217(6) 0.0274(7)
C18 0.0276(5) 0.0148(4) 0.0311(5) 0.0047(3) 0.0130(4) 0.0046(3)
C4 0.0231(4) 0.0197(4) 0.0101(3) 0.0054(3) 0.0065(3) 0.0109(3)
C14 0.0355(5) 0.0201(4) 0.0123(3) 0.0016(3) 0.0083(3) 0.0078(4)
C12 0.0414(6) 0.0230(4) 0.0160(4) 0.0083(3) 0.0142(4) 0.0096(4)
C20 0.0217(4) 0.0169(4) 0.0206(4) 0.0086(3) 0.0102(3) 0.0091(3)
C13 0.0492(7) 0.0270(5) 0.0131(4) 0.0060(3) 0.0140(4) 0.0120(5)
C10 0.0281(5) 0.0327(6) 0.0293(5) 0.0107(4) 0.0020(4) 0.0130(5)
C11 0.0262(4) 0.0165(3) 0.0137(3) 0.0052(3) 0.0089(3) 0.0066(3)

loop_
_atom_type_symbol
_atom_type_description
_atom_type_scat_dispersion_real
_atom_type_scat_dispersion_imag
_atom_type_scat_source
C C 0.0033 0.0016 'International Tables Vol C Tables 4.2.6.8 and 6.1.1.4'
H H 0.0000 0.0000 'International Tables Vol C Tables 4.2.6.8 and 6.1.1.4'
Cl Cl 0.1484 0.1585 'International Tables Vol C Tables 4.2.6.8 and 6.1.1.4'
Cu Cu 0.3201 1.2651 'International Tables Vol C Tables 4.2.6.8 and 6.1.1.4'
N N 0.0061 0.0033 'International Tables Vol C Tables 4.2.6.8 and 6.1.1.4'
O O 0.0106 0.0060 'International Tables Vol C Tables 4.2.6.8 and 6.1.1.4'
S S 0.1246 0.1234 'International Tables Vol C Tables 4.2.6.8 and 6.1.1.4'

loop_
_geom_angle_atom_site_label_1
_geom_angle_atom_site_label_2
_geom_angle_atom_site_label_3
_geom_angle
_geom_angle_site_symmetry_1
O1 Cu1 O3 96.27(3) .
O1 Cu1 N2 93.16(3) .
O1 Cu1 N1 172.28(3) .
O2 Cu1 O1 92.66(3) .
O2 Cu1 O3 96.34(3) .
O2 Cu1 N2 168.99(3) .
O2 Cu1 N1 91.83(3) .
N2 Cu1 O3 92.30(3) .
N2 Cu1 N1 81.42(3) .
N1 Cu1 O3 89.47(3) .
O4 Cl1 O5 109.90(10) .
O4 Cl1 O7 108.30(9) .
O4 Cl1 O6 107.52(11) .
O7 Cl1 O5 109.05(8) .
O7 Cl1 O6 112.19(10) .
O6 Cl1 O5 109.84(7) .
O3 S1 C9 105.82(6) .
O3 S1 C10 104.73(6) .
C10 S1 C9 98.23(7) .
C2 O1 Cu1 125.89(6) .
S1 O3 Cu1 122.74(5) .
C4 O2 Cu1 125.96(6) .
N1 C16 C17 121.26(9) .
N1 C16 C15 114.64(8) .
C17 C16 C15 124.09(8) .
O1 C2 C3 125.24(9) .
O1 C2 C1 114.74(8) .
C3 C2 C1 120.02(8) .
C15 N2 Cu1 114.33(6) .
C11 N2 Cu1 125.74(6) .
C11 N2 C15 119.80(8) .
C16 N1 Cu1 113.99(6) .
C20 N1 Cu1 125.98(6) .
C20 N1 C16 119.53(8) .
C2 C3 C6 119.67(8) .
C4 C3 C2 122.32(8) .
C4 C3 C6 117.99(8) .
C18 C17 C16 118.93(10) .
C7 C6 C3 121.10(8) .
C8 C6 C3 120.62(8) 2_556
C8 C6 C7 118.26(8) 2_556
C6 C7 C8 120.93(9) .
C6 C8 C7 120.81(9) 2_556
N2 C15 C16 114.66(7) .
N2 C15 C14 121.13(9) .
C14 C15 C16 124.21(9) .
C18 C19 C20 118.66(10) .
C19 C18 C17 119.49(10) .
O2 C4 C3 125.54(8) .
O2 C4 C5 114.50(9) .
C3 C4 C5 119.97(8) .
C13 C14 C15 119.00(9) .
C11 C12 C13 118.59(10) .
N1 C20 C19 122.12(9) .
C14 C13 C12 119.51(9) .
N2 C11 C12 121.95(9) .

loop_
_geom_bond_atom_site_label_1
_geom_bond_atom_site_label_2
_geom_bond_distance
_geom_bond_site_symmetry_2
Cu1 O1 1.9173(7) .
Cu1 O3 2.2409(8) .
Cu1 O2 1.9003(7) .
Cu1 N2 1.9888(7) .
Cu1 N1 2.0014(8) .
Cl1 O4 1.4225(12) .
Cl1 O5 1.4405(11) .
Cl1 O7 1.4334(13) .
Cl1 O6 1.4393(13) .
S1 O3 1.5143(8) .
S1 C9 1.7861(14) .
S1 C10 1.7797(13) .
O1 C2 1.2803(10) .
O2 C4 1.2782(11) .
C16 N1 1.3466(12) .
C16 C17 1.3931(14) .
C16 C15 1.4775(14) .
C2 C3 1.4088(13) .
C2 C1 1.5044(14) .
N2 C15 1.3502(12) .
N2 C11 1.3422(13) .
N1 C20 1.3435(12) .
C3 C6 1.4986(12) .
C3 C4 1.4076(14) .
C17 C18 1.3897(17) .
C6 C7 1.3930(14) .
C6 C8 1.3924(14) 2_556
C7 C8 1.3959(13) .
C8 C6 1.3924(14) 2_556
C15 C14 1.3892(13) .
C5 C4 1.5055(13) .
C19 C18 1.3827(17) .
C19 C20 1.3863(15) .
C14 C13 1.3876(17) .
C12 C13 1.3899(17) .
C12 C11 1.3840(14) .
